data_2007619
loop_
_publ_author_name
'Bircsak, Zsolt'
'Harrison, William T. A.'

_publ_contact_author
;
William T. A. Harrison
Department of Chemistry
University of Western Australia
Nedlands WA 6907
Australia
;
_publ_section_title
;
 \a-Ammonium Vanadium Hydrogen Phosphate, \a-(NH~4~)V(HPO~4~)~2~
;
_journal_issue 9
_journal_name_full 'Acta Crystallographica Section C'
_journal_page_first 1195
_journal_page_last 1197
_journal_paper_doi 10.1107/S0108270198002856
_journal_volume 54
_journal_year 1998
_chemical_formula_iupac '(N H4)3 V3 (H P O4)6'
_chemical_formula_moiety 'H18 N3 O24 P6 V3'
_chemical_formula_sum 'H18 N3 O24 P6 V3'
_chemical_formula_weight 782.8
_chemical_melting_point 'decomposes before melting'
_chemical_name_systematic
;
 triamonium trivanadium(III) hexakis(hydrogen phosphate)
;
_space_group_IT_number 2
_symmetry_cell_setting triclinic
_symmetry_space_group_name_Hall '-P 1'
_symmetry_space_group_name_H-M 'P -1'
_audit_creation_method CRYSTALS
_cell_angle_alpha 65.08(2)
_cell_angle_beta 70.68(2)
_cell_angle_gamma 69.59(2)
_cell_formula_units_Z 1
_cell_length_a 7.173(2)
_cell_length_b 8.841(2)
_cell_length_c 9.458(2)
_cell_measurement_reflns_used 35
_cell_measurement_temperature 298
_cell_measurement_theta_max 12.5
_cell_measurement_theta_min 7.5
_cell_volume 497.7(2)
_computing_cell_refinement 'P4 software'
_computing_data_collection 'P4 Software (Siemens, 1995)'
_computing_data_reduction 'P4 software'
_computing_molecular_graphics
;
 CAMERON (Watkin, Prout & Pearce,  1996) and ORTEP3 (Farrugia, 1997)
;
_computing_publication_material CRYSTALS
_computing_structure_refinement
;
CRYSTALS (Watkin, Prout, Carruthers & Betteridge, 1996)
;
_computing_structure_solution 'SHELXS86 (Sheldrick, 1985)'
_diffrn_ambient_temperature 298
_diffrn_measurement_device 'Siemens P4'
_diffrn_measurement_method 2\q/\w
_diffrn_radiation_monochromator graphite
_diffrn_radiation_type 'Mo K\a'
_diffrn_radiation_wavelength 0.71073
_diffrn_reflns_av_R_equivalents 0.04
_diffrn_reflns_limit_h_max 6
_diffrn_reflns_limit_h_min -9
_diffrn_reflns_limit_k_max 11
_diffrn_reflns_limit_k_min -11
_diffrn_reflns_limit_l_max 13
_diffrn_reflns_limit_l_min -12
_diffrn_reflns_number 4975
_diffrn_reflns_theta_max 30.00
_diffrn_reflns_theta_min 2.43
_diffrn_standards_decay_% 0.00
_diffrn_standards_interval_count 97
_diffrn_standards_number 3
_exptl_absorpt_coefficient_mu 1.94
_exptl_absorpt_correction_T_max 0.824
_exptl_absorpt_correction_T_min 0.591
_exptl_absorpt_correction_type
;
\y scans (North et al., 1968)
;
_exptl_crystal_colour 'dark green'
_exptl_crystal_density_diffrn 2.61
_exptl_crystal_density_meas ?
_exptl_crystal_description rod
_exptl_crystal_F_000 390.0
_exptl_crystal_size_max 0.4
_exptl_crystal_size_mid 0.1
_exptl_crystal_size_min 0.1
_refine_diff_density_max 0.68
_refine_diff_density_min -0.62
_refine_ls_extinction_coef 7(3)
_refine_ls_extinction_method 'Larson (1967)'
_refine_ls_goodness_of_fit_obs 1.096
_refine_ls_hydrogen_treatment 'H atoms: see text'
_refine_ls_matrix_type full
_refine_ls_number_parameters 168
_refine_ls_number_reflns 2226
_refine_ls_R_factor_obs .033
_refine_ls_shift/esd_max 0.0006
_refine_ls_structure_factor_coef F
_refine_ls_weighting_details
;Tukey--Prince fitted by a three-term Chebychev polynomial,
coefficients 0.279, 0.218, 0.115 (Carruthers & Watkin, 1979)
;
_refine_ls_weighting_scheme calc
_refine_ls_wR_factor_obs .037
_reflns_number_observed 2226
_reflns_number_total 2821
_reflns_observed_criterion I>3.00\s(I)
_cod_data_source_file fr1104.cif
_cod_data_source_block NHVPO
_cod_depositor_comments
;
The following automatic conversions were performed:
'_symmetry_cell_setting' value 'Triclinic' changed to 'triclinic'
according to '/home/saulius/struct/CIF-dictionaries/cif_core.dic'
dictionary named 'cif_core.dic' version 2.4.1 from 2010-06-29.

Automatic conversion script
Id: cif_fix_enum 1527 2010-12-29 10:47:43Z saulius 

The following automatic conversions were performed:

'_symmetry_cell_setting' value 'Triclinic ' changed to 'triclinic'
according to /home/saulius/struct/CIF-dictionaries/cif_core.dic
dictionary named 'cif_core.dic' version 2.4.1 from 2010-06-29.

Automatic conversion script
Id: cif_fix_values 1715 2011-07-08 13:25:40Z adriana 

The following automatic conversions were performed:

'_exptl_crystal_density_meas' value 'not measured' was changed to '?'
- the value is perceived as not measured.

Automatic conversion script
Id: cif_fix_values 3008 2015-01-20 13:52:24Z robertas 
;
_cod_original_sg_symbol_H-M 'P -1 '
_cod_original_formula_sum 'H18 N3 V3 P6 O24 '
_cod_database_code 2007619

loop_
_symmetry_equiv_pos_as_xyz
x,y,z
-x,-y,-z

loop_
_atom_site_aniso_label
_atom_site_aniso_U_11
_atom_site_aniso_U_22
_atom_site_aniso_U_33
_atom_site_aniso_U_12
_atom_site_aniso_U_13
_atom_site_aniso_U_23
N1 .054(3) .027(2) .027(2) -.026(2) -.008(2) -.002(2)
N2 .0370(10) .0220(10) .0190(10) .0000(10) -.0090(10) -.0024(9)
V1 .0073(2) .0045(2) .0072(2) .0008(2) -.0032(2) -.0018(2)
V2 .0070(2) .0048(2) .0079(2) .00060(10) -.00280(10) -.00220(10)
P1 .0068(2) .0053(2) .0090(2) .0009(2) -.0034(2) -.0024(2)
P2 .0076(2) .0044(2) .0099(2) .0010(2) -.0033(2) -.0023(2)
P3 .0079(2) .0048(2) .0092(2) -.0001(2) -.0036(2) -.0023(2)
O1 .0126(8) .0084(7) .0105(7) -.0003(6) -.0060(6) -.0017(6)
O2 .0142(8) .0147(9) .0300(10) -.0001(7) -.0136(7) -.0090(8)
O3 .0109(7) .0070(7) .0120(7) .0006(6) -.0027(6) -.0040(6)
O4 .0124(8) .0110(8) .0136(8) -.0005(6) .0022(6) -.0032(6)
O5 .0111(7) .0113(8) .0132(7) .0013(6) -.0020(6) -.0076(6)
O6 .0133(8) .0057(7) .0118(7) .0003(6) -.0039(6) -.0006(6)
O7 .0110(8) .0057(7) .0133(8) .0017(6) -.0048(6) -.0016(6)
O8 .0109(8) .0088(8) .0270(10) .0009(6) -.0094(7) -.0062(7)
O9 .0129(8) .0130(8) .0134(8) -.0009(6) -.0037(6) -.0078(6)
O10 .0144(8) .0066(7) .0154(8) -.0005(6) -.0083(6) -.0043(6)
O11 .0151(8) .0074(7) .0133(8) -.0033(6) -.0034(6) -.0007(6)
O12 .0090(7) .0084(8) .0212(8) .0014(6) -.0079(6) -.0014(6)

loop_
_atom_site_label
_atom_site_fract_x
_atom_site_fract_y
_atom_site_fract_z
_atom_site_U_iso_or_equiv
_atom_site_thermal_displace_type
_atom_site_occupancy
N1 .5000 1 0 .0345 Uani 1.0000
N2 .3795(5) .8317(4) .4704(3) .0290 Uani 1.0000
V1 0 .5000 .5000 .0067 Uani 1.0000
V2 .20445(6) .71682(5) -.05325(4) .0069 Uani 1.0000
P1 .45241(9) .55507(7) .22218(7) .0073 Uani 1.0000
P2 -.08538(9) .87622(7) .23159(7) .0077 Uani 1.0000
P3 .09159(9) .34452(7) .22034(7) .0073 Uani 1.0000
O1 .4007(3) .6881(2) .0650(2) .0108 Uani 1.0000
O2 .5977(3) .6285(3) .2569(2) .0177 Uani 1.0000
O3 .5664(3) .3756(2) .2120(2) .0105 Uani 1.0000
O4 .2710(3) .5389(2) .3601(2) .0147 Uani 1.0000
O5 -.0220(3) .8161(2) .0901(2) .0120 Uani 1.0000
O6 -.1544(3) .7370(2) .3866(2) .0115 Uani 1.0000
O7 -.2537(3) 1.0433(2) .2063(2) .0111 Uani 1.0000
O8 .1032(3) .9152(2) .2518(2) .0151 Uani 1.0000
O9 -.0513(3) .4127(2) .3535(2) .0124 Uani 1.0000
O10 -.0151(3) .2425(2) .1898(2) .0112 Uani 1.0000
O11 .1694(3) .4801(2) .0733(2) .0127 Uani 1.0000
O12 .2817(3) .2012(2) .2845(2) .0139 Uani 1.0000
H2 .7077(3) .5745(3) .2872(2) .062(7) Uiso 1.0000
H8 .0810(3) 1.0107(2) .2559(2) .062(7) Uiso 1.0000
H12 .3886(3) .2529(2) .2524(2) .062(7) Uiso 1.0000
H21 .3085(5) .7899(4) .4428(3) .062(7) Uiso 1.0000
H22 .3626(5) .8142(4) .5653(3) .062(7) Uiso 1.0000
H23 .3735(5) .9327(4) .4159(3) .062(7) Uiso 1.0000
H24 .5180(5) .7702(4) .4515(3) .062(7) Uiso 1.0000

loop_
_atom_type_symbol
_atom_type_scat_dispersion_real
_atom_type_scat_dispersion_imag
_atom_type_scat_source
'V   ' 0.2670 0.5300 International_Tables_Vol_IV_Table_2.2B
'P   ' 0.0900 0.0950 International_Tables_Vol_IV_Table_2.2B
'O   ' 0.0080 0.0060 International_Tables_Vol_IV_Table_2.2B
'N   ' 0.0040 0.0030 International_Tables_Vol_IV_Table_2.2B
'H   ' 0.0000 0.0000 International_Tables_Vol_IV_Table_2.2B

loop_
_geom_angle_atom_site_label_1
_geom_angle_atom_site_label_2
_geom_angle_atom_site_label_3
_geom_angle_site_symmetry_1
_geom_angle_site_symmetry_3
_geom_angle
_geom_angle_publ_flag
O1 N1 O1 . 2_675 180.00 no
O1 N1 O2 . . 47.49(5) no
O1 N1 O2 2_675 . 132.51(5) no
O1 N1 O2 . 2_675 132.51(5) no
O1 N1 O2 2_675 2_675 47.49(5) no
O2 N1 O2 . 2_675 180.00 no
O1 N1 O7 . 1_655 124.13(4) no
O1 N1 O7 2_675 1_655 55.87(4) no
O2 N1 O7 . 1_655 76.67(5) no
O2 N1 O7 2_675 1_655 103.33(5) no
O1 N1 O7 . 2_575 55.87(4) no
O1 N1 O7 2_675 2_575 124.13(4) no
O2 N1 O7 . 2_575 103.33(5) no
O2 N1 O7 2_675 2_575 76.67(5) no
O7 N1 O7 1_655 2_575 180.00 no
O1 N1 O8 . . 60.70(5) no
O1 N1 O8 2_675 . 119.30(5) no
O2 N1 O8 . . 69.12(5) no
O2 N1 O8 2_675 . 110.88(5) no
O7 N1 O8 1_655 . 102.45(5) no
O1 N1 O8 . 2_675 119.30(5) no
O1 N1 O8 2_675 2_675 60.70(5) no
O2 N1 O8 . 2_675 110.88(5) no
O2 N1 O8 2_675 2_675 69.12(5) no
O7 N1 O8 1_655 2_675 77.55(5) no
O7 N1 O8 2_575 . 77.55(5) no
O7 N1 O8 2_575 2_675 102.45(5) no
O8 N1 O8 . 2_675 180.00 no
O2 N2 O3 . 2_666 109.50(10) no
O2 N2 O6 . 1_655 60.53(7) no
O3 N2 O6 2_666 1_655 83.59(9) no
O2 N2 O8 . . 73.25(8) no
O3 N2 O8 2_666 . 140.50(10) no
O6 N2 O8 1_655 . 126.10(10) no
O2 N2 O9 . 2_566 89.17(9) no
O3 N2 O9 2_666 2_566 70.72(8) no
O6 N2 O9 1_655 2_566 130.90(10) no
O8 N2 O9 . 2_566 69.91(8) no
O2 N2 O10 . 2_566 131.10(10) no
O3 N2 O10 2_666 2_566 52.22(6) no
O6 N2 O10 1_655 2_566 135.70(10) no
O8 N2 O10 . 2_566 95.10(10) no
O9 N2 O10 2_566 2_566 43.52(6) no
O2 N2 O12 . 1_565 110.80(10) no
O3 N2 O12 2_666 1_565 136.40(10) no
O6 N2 O12 1_655 1_565 102.20(10) no
O8 N2 O12 . 1_565 68.62(8) no
O9 N2 O12 2_566 1_565 125.30(10) no
O10 N2 O12 2_566 1_565 108.10(10) no
H21 N2 H22 . . 118.02 no
H21 N2 H23 . . 110.87 no
H22 N2 H23 . . 112.19 no
H21 N2 H24 . . 108.11 no
H22 N2 H24 . . 98.77 no
H23 N2 H24 . . 107.65 no
O4 V1 O4 . 2_566 179.99 no
O4 V1 O6 . . 93.63(7) no
O4 V1 O6 2_566 . 86.37(7) no
O4 V1 O6 . 2_566 86.37(7) no
O4 V1 O6 2_566 2_566 93.63(7) no
O6 V1 O6 . 2_566 179.99 no
O4 V1 O9 . . 93.03(8) no
O4 V1 O9 2_566 . 86.97(8) no
O6 V1 O9 . . 89.02(7) no
O6 V1 O9 2_566 . 90.98(7) no
O4 V1 O9 . 2_566 86.97(8) no
O4 V1 O9 2_566 2_566 93.03(8) no
O6 V1 O9 . 2_566 90.98(7) no
O6 V1 O9 2_566 2_566 89.02(7) no
O9 V1 O9 . 2_566 179.99 no
O1 V2 O3 . 2_665 90.28(7) no
O1 V2 O5 . . 91.80(7) no
O3 V2 O5 2_665 . 176.91(7) no
O1 V2 O7 . 2_575 90.56(7) no
O3 V2 O7 2_665 2_575 85.50(7) no
O5 V2 O7 . 2_575 92.19(7) no
O1 V2 O10 . 2_565 175.62(7) no
O3 V2 O10 2_665 2_565 87.25(7) no
O5 V2 O10 . 2_565 90.52(7) no
O7 V2 O10 2_575 2_565 85.65(7) no
O1 V2 O11 . . 92.04(7) no
O3 V2 O11 2_665 . 89.14(7) no
O5 V2 O11 . . 93.07(8) no
O7 V2 O11 2_575 . 174.06(7) no
O10 V2 O11 2_565 . 91.54(7) no
O1 P1 O2 . . 103.60(10) no
O1 P1 O3 . . 113.40(10) no
O2 P1 O3 . . 109.00(10) no
O1 P1 O4 . . 113.80(10) no
O2 P1 O4 . . 107.70(10) no
O3 P1 O4 . . 109.00(10) no
O5 P2 O6 . . 111.00(10) no
O5 P2 O7 . . 111.10(10) no
O6 P2 O7 . . 110.50(10) no
O5 P2 O8 . . 110.00(10) no
O6 P2 O8 . . 107.10(10) no
O7 P2 O8 . . 107.10(10) no
O9 P3 O10 . . 108.30(10) no
O9 P3 O11 . . 113.80(10) no
O10 P3 O11 . . 113.80(10) no
O9 P3 O12 . . 109.50(10) no
O10 P3 O12 . . 102.50(10) no
O11 P3 O12 . . 108.30(10) no
V2 O1 P1 . . 131.80(10) yes
P1 O2 H2 . . 127.61(7) no
V2 O3 P1 2_665 . 135.60(10) yes
V1 O4 P1 . . 162.50(10) yes
V2 O5 P2 . . 146.00(10) yes
V1 O6 P2 . . 130.60(10) yes
V2 O7 P2 2_575 . 124.00(10) yes
P2 O8 H8 . . 114.60(7) no
V1 O9 P3 . . 132.10(10) yes
V2 O10 P3 2_565 . 139.00(10) yes
V2 O11 P3 . . 153.80(10) yes
P3 O12 H12 . . 108.02(7) no

loop_
_geom_bond_atom_site_label_1
_geom_bond_atom_site_label_2
_geom_bond_site_symmetry_1
_geom_bond_site_symmetry_2
_geom_bond_distance
_geom_bond_publ_flag
N1 O1 . . 2.853(2) no
N1 O1 . 2_675 2.853(2) no
N1 O2 . . 3.159(2) no
N1 O2 . 2_675 3.159(2) no
N1 O7 . 1_655 3.234(2) no
N1 O7 . 2_575 3.234(2) no
N1 O8 . . 3.136(2) no
N1 O8 . 2_675 3.136(2) no
N2 O2 . . 2.960(4) no
N2 O3 . 2_666 2.858(3) no
N2 O6 . 1_655 3.060(4) no
N2 O8 . . 3.025(4) no
N2 O9 . 2_566 3.302(4) no
N2 O10 . 2_566 3.384(3) no
N2 O12 . 1_565 2.938(3) no
N2 H21 . . .87 no
N2 H22 . . .82 no
N2 H23 . . .82 no
N2 H24 . . .95 no
V1 O4 . . 2.007(2) yes
V1 O4 . 2_566 2.007(2) yes
V1 O6 . . 2.010(2) yes
V1 O6 . 2_566 2.010(2) yes
V1 O9 . . 2.022(2) yes
V1 O9 . 2_566 2.022(2) yes
V2 O1 . . 1.963(2) yes
V2 O3 . 2_665 2.022(2) yes
V2 O5 . . 1.949(2) yes
V2 O7 . 2_575 2.077(2) yes
V2 O10 . 2_565 2.018(2) yes
V2 O11 . . 1.983(2) yes
P1 O1 . . 1.522(2) yes
P1 O2 . . 1.579(2) yes
P1 O3 . . 1.538(2) yes
P1 O4 . . 1.505(2) yes
P2 O5 . . 1.519(2) yes
P2 O6 . . 1.528(2) yes
P2 O7 . . 1.532(2) yes
P2 O8 . . 1.593(2) yes
P3 O9 . . 1.534(2) yes
P3 O10 . . 1.526(2) yes
P3 O11 . . 1.494(2) yes
P3 O12 . . 1.590(2) yes
O2 H2 . . .84 no
O8 H8 . . .82 no
O12 H12 . . .93 no
